data_8100369
loop_
_publ_author_name
'Xu, Wen'
'Yu, Wen-Tao'
'Xue, Gang'
'Fang, Qi'

_publ_section_title
;
Crystal structure of tetra-n-butylammonium (1,3-dithiol-2-thione-4,
5-dithiolato)-(diethyl-dithiocarbamato-S,S')nickelate(II), (C~16~H~36~N)
(C~8~H~10~NNiS~7~)
;
_journal_issue 3
_journal_name_full 'Zeitschrift f\"ur Kristallographie - New Crystal Structures'
_journal_page_first 325
_journal_page_last 327
_journal_volume 218
_journal_year 2003
_chemical_formula_moiety 'C16 H36 N, C8 H10 N Ni S7'
_chemical_formula_structural '(C16 H36 N)(C8 H10 N Ni S7)'
_chemical_formula_sum 'C24 H46 N2 Ni S7'
_chemical_formula_weight 645.81
_chemical_melting_point 425
_space_group_IT_number 9
_symmetry_cell_setting monoclinic
_symmetry_space_group_name_Hall 'C -2yc'
_symmetry_space_group_name_H-M 'C 1 c 1'
_cell_angle_alpha 90.00
_cell_angle_beta 95.119(11)
_cell_angle_gamma 90.00
_cell_formula_units_Z 4
_cell_length_a 8.8459(16)
_cell_length_b 24.702(6)
_cell_length_c 15.392(3)
_cell_measurement_temperature 293(2)
_cell_volume 3350.0(12)
_diffrn_ambient_temperature 293(2)
_exptl_crystal_density_diffrn 1.280
_cod_depositor_comments
;
The following automatic conversions were performed:
'_symmetry_cell_setting' value 'Monoclinic' changed to 'monoclinic'
according to '/home/saulius/struct/CIF-dictionaries/cif_core.dic'
dictionary named 'cif_core.dic' version 2.4.1 from 2010-06-29.

Automatic conversion script
Id: cif_fix_enum 1527 2010-12-29 10:47:43Z saulius 

The following automatic conversions were performed:

'_chemical_melting_point' value '425K' was changed to '425' - the
value should be numeric and without a unit designator.

Automatic conversion script
Id: cif_fix_values 1646 2011-03-28 12:23:43Z adriana 
;
_cod_original_sg_symbol_H-M 'C c'
_cod_original_formula_sum 'C24 H46 N2 Ni1 S7'
_cod_database_code 8100369

loop_
_symmetry_equiv_pos_as_xyz
'x, y, z'
'x, -y, z+1/2'
'x+1/2, y+1/2, z'
'x+1/2, -y+1/2, z+1/2'

loop_
_atom_site_label
_atom_site_type_symbol
_atom_site_fract_x
_atom_site_fract_y
_atom_site_fract_z
_atom_site_U_iso_or_equiv
_atom_site_adp_type
_atom_site_occupancy
_atom_site_symmetry_multiplicity
_atom_site_Wyckoff_symbol
_atom_site_calc_flag
_atom_site_refinement_flags
_atom_site_disorder_assembly
_atom_site_disorder_group
Ni1 Ni 0.31790(16) 0.21239(6) 0.72849(10) 0.0853(4) Uani 1 4 a d . . .
S1 S 0.4902(6) 0.48985(17) 0.8056(3) 0.1574(17) Uani 1 4 a d . . .
S2 S 0.4836(4) 0.37503(14) 0.8670(2) 0.1142(10) Uani 1 4 a d . . .
S3 S 0.3403(5) 0.40186(14) 0.6990(2) 0.1232(12) Uani 1 4 a d . . .
S4 S 0.4196(4) 0.25494(14) 0.84279(19) 0.0990(9) Uani 1 4 a d . . .
S5 S 0.2538(4) 0.28513(15) 0.65668(19) 0.1068(11) Uani 1 4 a d . . .
S6 S 0.3644(4) 0.13113(15) 0.78434(18) 0.0983(10) Uani 1 4 a d . . .
S7 S 0.2305(4) 0.15988(14) 0.6201(2) 0.1064(10) Uani 1 4 a d . . .
C4 C 0.2977(13) 0.1060(6) 0.6850(7) 0.097(4) Uani 1 4 a d . . .
C1 C 0.4411(16) 0.4263(5) 0.7923(9) 0.122(4) Uani 1 4 a d . . .
C2 C 0.4064(11) 0.3215(5) 0.8049(8) 0.092(3) Uani 1 4 a d . . .
C3 C 0.3359(17) 0.3323(4) 0.7256(9) 0.097(4) Uani 1 4 a d . . .
N1 N 0.2967(12) 0.0557(4) 0.6622(6) 0.108(3) Uani 1 4 a d U . .
C5 C 0.3624(16) 0.0145(5) 0.7234(9) 0.119(4) Uani 1 4 a d . . .
H5A H 0.3041 -0.0186 0.7157 0.143 Uiso 1 4 a calc R . .
H5B H 0.3559 0.0270 0.7827 0.143 Uiso 1 4 a calc R . .
C6 C 0.523(2) 0.0033(7) 0.7098(11) 0.171(6) Uani 1 4 a d . . .
H6A H 0.5632 -0.0227 0.7522 0.256 Uiso 1 4 a calc R . .
H6B H 0.5805 0.0362 0.7162 0.256 Uiso 1 4 a calc R . .
H6C H 0.5290 -0.0110 0.6523 0.256 Uiso 1 4 a calc R . .
C7 C 0.243(2) 0.0401(6) 0.5733(11) 0.157(6) Uani 1 4 a d D . .
H7A H 0.3114 0.0134 0.5523 0.188 Uiso 1 4 a calc R . .
H7B H 0.2438 0.0716 0.5357 0.188 Uiso 1 4 a calc R . .
C8 C 0.086(2) 0.0173(9) 0.5687(11) 0.184(7) Uani 1 4 a d D . .
H8A H 0.0549 0.0072 0.5096 0.276 Uiso 1 4 a calc R . .
H8B H 0.0180 0.0440 0.5880 0.276 Uiso 1 4 a calc R . .
H8C H 0.0856 -0.0140 0.6055 0.276 Uiso 1 4 a calc R . .
N2 N 0.9032(9) 0.1840(3) 0.8849(5) 0.083(2) Uani 1 4 a d . . .
C9 C 0.8640(12) 0.2410(5) 0.8976(7) 0.094(3) Uani 1 4 a d . B .
H9A H 0.8609 0.2477 0.9595 0.112 Uiso 1 4 a calc R . .
H9B H 0.7631 0.2476 0.8696 0.112 Uiso 1 4 a calc R . .
C10 C 0.9719(15) 0.2802(4) 0.8624(9) 0.110(4) Uani 1 4 a d D . .
H10A H 0.9685 0.2776 0.7994 0.132 Uiso 1 4 a calc R A 1
H10B H 1.0750 0.2735 0.8870 0.132 Uiso 1 4 a calc R A 1
C11 C 0.916(3) 0.3361(4) 0.8904(17) 0.073(10) Uiso 0.47(6) 4 a d PD B 1
H11A H 0.8097 0.3402 0.8705 0.088 Uiso 0.47(6) 4 a calc PR B 1
H11B H 0.9262 0.3384 0.9535 0.088 Uiso 0.47(6) 4 a calc PR B 1
C11' C 0.893(2) 0.3350(5) 0.844(5) 0.199(18) Uiso 0.53(6) 4 a d PD B 2
H11C H 0.8424 0.3348 0.7850 0.238 Uiso 0.53(6) 4 a calc PR B 2
H11D H 0.8162 0.3404 0.8841 0.238 Uiso 0.53(6) 4 a calc PR B 2
C12 C 1.008(2) 0.3819(6) 0.8525(14) 0.195(8) Uani 1 4 a d D . .
H12A H 0.9462 0.4140 0.8464 0.292 Uiso 1 4 a calc R B 1
H12B H 1.0370 0.3713 0.7965 0.292 Uiso 1 4 a calc R B 1
H12C H 1.0967 0.3892 0.8911 0.292 Uiso 1 4 a calc R B 1
C13 C 0.7800(12) 0.1516(5) 0.9256(6) 0.093(3) Uani 1 4 a d . . .
H13A H 0.7782 0.1635 0.9856 0.112 Uiso 1 4 a calc R . .
H13B H 0.6830 0.1613 0.8953 0.112 Uiso 1 4 a calc R . .
C14 C 0.7908(14) 0.0921(5) 0.9262(8) 0.113(4) Uani 1 4 a d . . .
H14A H 0.8851 0.0817 0.9589 0.136 Uiso 1 4 a calc R . .
H14B H 0.7951 0.0797 0.8667 0.136 Uiso 1 4 a calc R . .
C15 C 0.6601(14) 0.0633(6) 0.9652(8) 0.118(4) Uani 1 4 a d . . .
H15A H 0.6475 0.0788 1.0220 0.142 Uiso 1 4 a calc R . .
H15B H 0.5672 0.0699 0.9282 0.142 Uiso 1 4 a calc R . .
C16 C 0.683(2) 0.0024(6) 0.9752(12) 0.163(6) Uani 1 4 a d . . .
H16A H 0.5980 -0.0132 1.0007 0.244 Uiso 1 4 a calc R . .
H16B H 0.7742 -0.0045 1.0123 0.244 Uiso 1 4 a calc R . .
H16C H 0.6919 -0.0135 0.9190 0.244 Uiso 1 4 a calc R . .
C17 C 0.9083(14) 0.1690(6) 0.7893(7) 0.107(4) Uani 1 4 a d . . .
H17A H 0.9903 0.1891 0.7665 0.128 Uiso 1 4 a calc R . .
H17B H 0.9334 0.1309 0.7861 0.128 Uiso 1 4 a calc R . .
C18 C 0.7701(15) 0.1787(7) 0.7321(7) 0.129(5) Uani 1 4 a d . D .
H18A H 0.7389 0.2161 0.7370 0.155 Uiso 1 4 a calc R . .
H18B H 0.6890 0.1558 0.7495 0.155 Uiso 1 4 a calc R . .
C19 C 0.798(2) 0.1666(9) 0.6393(13) 0.189(7) Uani 1 4 a d DU . .
H19A H 0.8621 0.1346 0.6389 0.227 Uiso 1 4 a calc R C 3
H19B H 0.8547 0.1965 0.6173 0.227 Uiso 1 4 a calc R C 3
C20 C 0.656(3) 0.1570(14) 0.5765(18) 0.140(15) Uiso 0.48(4) 4 a d PD D 3
H20A H 0.6857 0.1432 0.5222 0.210 Uiso 0.48(4) 4 a calc PR D 3
H20B H 0.6029 0.1906 0.5664 0.210 Uiso 0.48(4) 4 a calc PR D 3
H20C H 0.5914 0.1313 0.6016 0.210 Uiso 0.48(4) 4 a calc PR D 3
C20' C 0.723(6) 0.1127(14) 0.612(3) 0.22(2) Uiso 0.52(4) 4 a d PD D 4
H20D H 0.7493 0.1030 0.5544 0.323 Uiso 0.52(4) 4 a calc PR D 4
H20E H 0.6144 0.1163 0.6105 0.323 Uiso 0.52(4) 4 a calc PR D 4
H20F H 0.7567 0.0849 0.6523 0.323 Uiso 0.52(4) 4 a calc PR D 4
C21 C 1.0569(13) 0.1680(5) 0.9273(8) 0.101(3) Uani 1 4 a d . . .
H21A H 1.1337 0.1880 0.8996 0.122 Uiso 1 4 a calc R . .
H21B H 1.0725 0.1298 0.9160 0.122 Uiso 1 4 a calc R . .
C22 C 1.0817(15) 0.1773(7) 1.0265(10) 0.139(5) Uani 1 4 a d . F .
H22A H 1.0624 0.2148 1.0407 0.167 Uiso 1 4 a calc R . .
H22B H 1.0154 0.1543 1.0571 0.167 Uiso 1 4 a calc R . .
C23 C 1.248(3) 0.1628(11) 1.0506(14) 0.223(11) Uani 1 4 a d D . .
H23A H 1.3127 0.1935 1.0409 0.267 Uiso 1 4 a calc R E 5
H23B H 1.2778 0.1328 1.0151 0.267 Uiso 1 4 a calc R E 5
C24 C 1.263(5) 0.1469(15) 1.1473(15) 0.18(2) Uiso 0.52(5) 4 a d PD F 5
H24A H 1.3672 0.1387 1.1654 0.274 Uiso 0.52(5) 4 a calc PR F 5
H24B H 1.2014 0.1157 1.1556 0.274 Uiso 0.52(5) 4 a calc PR F 5
H24C H 1.2300 0.1764 1.1814 0.274 Uiso 0.52(5) 4 a calc PR F 5
C24' C 1.387(6) 0.130(3) 1.087(6) 0.41(6) Uiso 0.48(5) 4 a d PD F 6
H24D H 1.4777 0.1509 1.0819 0.608 Uiso 0.48(5) 4 a calc PR F 6
H24E H 1.3926 0.0969 1.0553 0.608 Uiso 0.48(5) 4 a calc PR F 6
H24F H 1.3786 0.1221 1.1477 0.608 Uiso 0.48(5) 4 a calc PR F 6

loop_
_atom_site_aniso_label
_atom_site_aniso_U_11
_atom_site_aniso_U_22
_atom_site_aniso_U_33
_atom_site_aniso_U_23
_atom_site_aniso_U_13
_atom_site_aniso_U_12
Ni1 0.0675(6) 0.1114(9) 0.0785(7) 0.0127(8) 0.0160(6) 0.0130(8)
S1 0.189(5) 0.122(3) 0.171(4) -0.020(3) 0.077(3) 0.002(3)
S2 0.100(2) 0.120(2) 0.123(2) -0.009(2) 0.013(2) 0.017(2)
S3 0.159(3) 0.115(2) 0.101(2) 0.0164(17) 0.040(2) 0.027(2)
S4 0.0870(18) 0.114(2) 0.0943(17) 0.0136(16) -0.0040(15) 0.0209(18)
S5 0.123(3) 0.124(2) 0.0737(16) 0.0172(16) 0.0102(18) 0.018(2)
S6 0.0857(19) 0.120(2) 0.0885(18) 0.0102(15) 0.0023(15) 0.0176(18)
S7 0.104(2) 0.130(3) 0.0859(17) 0.0068(16) 0.0089(17) 0.016(2)
C4 0.074(7) 0.132(10) 0.087(7) 0.009(7) 0.018(6) 0.008(7)
C1 0.118(10) 0.110(9) 0.147(11) -0.018(7) 0.072(9) 0.005(8)
C2 0.050(5) 0.131(10) 0.097(8) 0.011(8) 0.015(5) 0.031(7)
C3 0.117(10) 0.085(7) 0.096(7) 0.022(7) 0.044(8) 0.024(7)
N1 0.115(6) 0.106(6) 0.101(6) -0.017(5) 0.001(5) 0.011(6)
C5 0.132(13) 0.106(8) 0.120(9) 0.016(8) 0.005(10) 0.001(8)
C6 0.164(16) 0.182(14) 0.169(13) 0.028(11) 0.033(13) 0.063(12)
C7 0.177(17) 0.133(12) 0.153(13) 0.012(10) -0.029(13) 0.001(12)
C8 0.174(19) 0.22(2) 0.158(15) -0.015(14) 0.005(14) -0.007(16)
N2 0.065(5) 0.102(6) 0.082(5) -0.016(4) 0.014(4) 0.004(5)
C9 0.074(6) 0.111(8) 0.097(7) -0.009(6) 0.015(6) 0.011(6)
C10 0.096(8) 0.105(8) 0.126(9) 0.009(7) -0.006(8) 0.024(7)
C12 0.19(2) 0.139(13) 0.25(2) -0.009(14) 0.022(18) -0.008(13)
C13 0.073(6) 0.131(10) 0.079(6) -0.014(6) 0.020(5) -0.003(6)
C14 0.096(8) 0.132(11) 0.118(8) -0.003(7) 0.041(7) -0.024(8)
C15 0.101(8) 0.166(12) 0.086(6) 0.016(7) 0.003(6) -0.025(9)
C16 0.193(18) 0.127(11) 0.176(13) 0.009(10) 0.062(13) -0.032(12)
C17 0.100(9) 0.149(11) 0.076(6) -0.022(6) 0.036(7) -0.018(8)
C18 0.104(10) 0.212(14) 0.073(6) -0.020(8) 0.021(7) -0.026(10)
C19 0.184(11) 0.212(11) 0.173(10) -0.010(9) 0.025(9) -0.011(9)
C21 0.066(6) 0.110(8) 0.128(10) 0.003(7) 0.008(6) 0.013(6)
C22 0.086(9) 0.193(16) 0.138(12) 0.042(11) 0.008(8) -0.009(10)
C23 0.166(19) 0.30(3) 0.192(19) 0.055(18) -0.046(16) 0.018(19)

loop_
_geom_bond_atom_site_label_1
_geom_bond_atom_site_label_2
_geom_bond_distance
_geom_bond_site_symmetry_2
_geom_bond_publ_flag
Ni1 S5 2.159(3) . ?
Ni1 S4 2.174(3) . ?
Ni1 S7 2.199(4) . ?
Ni1 S6 2.208(4) . ?
S1 C1 1.637(14) . ?
S2 C1 1.729(15) . ?
S2 C2 1.736(13) . ?
S3 C1 1.730(16) . ?
S3 C3 1.768(10) . ?
S4 C2 1.745(13) . ?
S5 C3 1.695(15) . ?
S6 C4 1.705(13) . ?
S7 C4 1.736(13) . ?
C4 N1 1.293(16) . ?
C2 C3 1.346(16) . ?
N1 C7 1.459(16) . ?
N1 C5 1.469(15) . ?
C5 C6 1.48(2) . ?
C5 H5A 0.9700 . ?
C5 H5B 0.9700 . ?
C6 H6A 0.9600 . ?
C6 H6B 0.9600 . ?
C6 H6C 0.9600 . ?
C7 C8 1.492(16) . ?
C7 H7A 0.9700 . ?
C7 H7B 0.9700 . ?
C8 H8A 0.9600 . ?
C8 H8B 0.9600 . ?
C8 H8C 0.9600 . ?
N2 C9 1.467(13) . ?
N2 C21 1.508(14) . ?
N2 C17 1.522(12) . ?
N2 C13 1.532(12) . ?
C9 C10 1.494(16) . ?
C9 H9A 0.9700 . ?
C9 H9B 0.9700 . ?
C10 C11 1.540(5) . ?
C10 C11' 1.541(5) . ?
C10 H10A 0.9700 . ?
C10 H10B 0.9700 . ?
C11 C12 1.536(5) . ?
C11 H11A 0.9700 . ?
C11 H11B 0.9700 . ?
C11' C12 1.539(5) . ?
C11' H11C 0.9700 . ?
C11' H11D 0.9700 . ?
C12 H12A 0.9600 . ?
C12 H12B 0.9600 . ?
C12 H12C 0.9600 . ?
C13 C14 1.472(15) . ?
C13 H13A 0.9700 . ?
C13 H13B 0.9700 . ?
C14 C15 1.526(15) . ?
C14 H14A 0.9700 . ?
C14 H14B 0.9700 . ?
C15 C16 1.524(19) . ?
C15 H15A 0.9700 . ?
C15 H15B 0.9700 . ?
C16 H16A 0.9600 . ?
C16 H16B 0.9600 . ?
C16 H16C 0.9600 . ?
C17 C18 1.462(17) . ?
C17 H17A 0.9700 . ?
C17 H17B 0.9700 . ?
C18 C19 1.50(2) . ?
C18 H18A 0.9700 . ?
C18 H18B 0.9700 . ?
C19 C20 1.533(5) . ?
C19 C20' 1.534(5) . ?
C19 H19A 0.9700 . ?
C19 H19B 0.9700 . ?
C20 H20A 0.9600 . ?
C20 H20B 0.9600 . ?
C20 H20C 0.9600 . ?
C20' H20D 0.9600 . ?
C20' H20E 0.9600 . ?
C20' H20F 0.9600 . ?
C21 C22 1.540(19) . ?
C21 H21A 0.9700 . ?
C21 H21B 0.9700 . ?
C22 C23 1.53(2) . ?
C22 H22A 0.9700 . ?
C22 H22B 0.9700 . ?
C23 C24 1.534(5) . ?
C23 C24' 1.538(5) . ?
C23 H23A 0.9700 . ?
C23 H23B 0.9700 . ?
C24 H24A 0.9600 . ?
C24 H24B 0.9600 . ?
C24 H24C 0.9600 . ?
C24' H24D 0.9600 . ?
C24' H24E 0.9600 . ?
C24' H24F 0.9600 . ?
